data_7157145
loop_
_publ_author_name
'Lu, Min'
'Li, Hong'
'Zou, Chuncheng'
'Li, Jianchang'
'Liu, Chengyu'
'Sun, Maolin'
'Ma, Yueyue'
'Cheng, Ruihua'
'Ye, Jinxing'

_publ_section_title
;
 Primary amine catalyzed diastereo- and enantioselective Michael reaction
 of thiazolones and \a,\b-unsaturated ketones.
;
_journal_issue 42
_journal_name_full 'Organic &amp; biomolecular chemistry'
_journal_page_first 9305
_journal_page_last 9312
_journal_paper_doi 10.1039/c9ob02067e
_journal_volume 17
_journal_year 2019
_chemical_absolute_configuration ad
_chemical_formula_sum 'C27 H24 N2 O5 S'
_chemical_formula_weight 488.54
_space_group_crystal_system orthorhombic
_space_group_IT_number 19
_space_group_name_Hall 'P 2ac 2ab'
_space_group_name_H-M_alt 'P 21 21 21'
_symmetry_space_group_name_Hall 'P 2ac 2ab'
_symmetry_space_group_name_H-M 'P 21 21 21'
_atom_sites_solution_hydrogens geom
_audit_creation_method SHELXL-2013
_audit_update_record
;
2019-08-09 deposited with the CCDC.    2019-10-11 downloaded from the CCDC.
;
_cell_angle_alpha 90
_cell_angle_beta 90
_cell_angle_gamma 90
_cell_formula_units_Z 4
_cell_length_a 8.5917(13)
_cell_length_b 13.421(2)
_cell_length_c 21.279(3)
_cell_measurement_reflns_used 4052
_cell_measurement_temperature 293(2)
_cell_measurement_theta_max 43.932
_cell_measurement_theta_min 4.886
_cell_volume 2453.7(6)
_computing_cell_refinement 'Bruker SMART'
_computing_data_collection 'Bruker SMART'
_computing_data_reduction 'Bruker SHELXTL'
_computing_molecular_graphics 'Bruker SHELXTL'
_computing_publication_material 'Bruker SHELXTL'
_computing_structure_refinement 'SHELXL-2013 (Sheldrick, 2013)'
_computing_structure_solution 'Bruker SHELXTL'
_diffrn_ambient_temperature 293(2)
_diffrn_measured_fraction_theta_full 1.000
_diffrn_measured_fraction_theta_max 1.000
_diffrn_measurement_device_type 'CCD area detector'
_diffrn_measurement_method 'phi and omega scans'
_diffrn_radiation_type MoK\a
_diffrn_radiation_wavelength 0.71073
_diffrn_reflns_av_R_equivalents 0.0365
_diffrn_reflns_av_unetI/netI 0.0369
_diffrn_reflns_Laue_measured_fraction_full 1.000
_diffrn_reflns_Laue_measured_fraction_max 1.000
_diffrn_reflns_limit_h_max 10
_diffrn_reflns_limit_h_min -8
_diffrn_reflns_limit_k_max 16
_diffrn_reflns_limit_k_min -15
_diffrn_reflns_limit_l_max 25
_diffrn_reflns_limit_l_min -25
_diffrn_reflns_number 14194
_diffrn_reflns_point_group_measured_fraction_full 1.000
_diffrn_reflns_point_group_measured_fraction_max 1.000
_diffrn_reflns_theta_full 25.242
_diffrn_reflns_theta_max 25.496
_diffrn_reflns_theta_min 1.794
_exptl_absorpt_coefficient_mu 0.173
_exptl_absorpt_correction_T_max 0.7456
_exptl_absorpt_correction_T_min 0.6173
_exptl_absorpt_correction_type multi-scan
_exptl_absorpt_process_details sadabs
_exptl_crystal_colour colorless
_exptl_crystal_density_diffrn 1.322
_exptl_crystal_description prismatic
_exptl_crystal_F_000 1024
_exptl_crystal_size_max 0.200
_exptl_crystal_size_mid 0.180
_exptl_crystal_size_min 0.130
_refine_diff_density_max 0.174
_refine_diff_density_min -0.160
_refine_diff_density_rms 0.037
_refine_ls_abs_structure_details
; 
 Flack x determined using 1508 quotients [(I+)-(I-)]/[(I+)+(I-)] 
 (Parsons and Flack (2004), Acta Cryst. A60, s61). 
;
_refine_ls_abs_structure_Flack -0.01(4)
_refine_ls_extinction_method none
_refine_ls_goodness_of_fit_ref 1.043
_refine_ls_hydrogen_treatment constr
_refine_ls_matrix_type full
_refine_ls_number_parameters 305
_refine_ls_number_reflns 4575
_refine_ls_number_restraints 0
_refine_ls_restrained_S_all 1.043
_refine_ls_R_factor_all 0.0522
_refine_ls_R_factor_gt 0.0433
_refine_ls_shift/su_max 0.001
_refine_ls_shift/su_mean 0.000
_refine_ls_structure_factor_coef Fsqd
_refine_ls_weighting_details 'w=1/[\s^2^(Fo^2^)+(0.0588P)^2^+0.1969P] where P=(Fo^2^+2Fc^2^)/3'
_refine_ls_weighting_scheme calc
_refine_ls_wR_factor_gt 0.1057
_refine_ls_wR_factor_ref 0.1114
_reflns_Friedel_coverage 0.752
_reflns_Friedel_fraction_full 1.000
_reflns_Friedel_fraction_max 1.000
_reflns_number_gt 3924
_reflns_number_total 4575
_reflns_threshold_expression 'I > 2\s(I)'
_cod_data_source_file c9ob02067e2.cif
_cod_data_source_block yelu1
_cod_depositor_comments 'Adding full bibliography for 7157145.cif.'
_cod_database_code 7157145
_shelx_space_group_comment
; 
The symmetry employed for this shelxl refinement is uniquely defined 
by the following loop, which should always be used as a source of 
symmetry information in preference to the above space-group names. 
They are only intended as comments. 
;
_shelx_estimated_absorpt_t_min 0.966
_shelx_estimated_absorpt_t_max 0.978
_shelxl_version_number 2013-4

loop_
_space_group_symop_operation_xyz
'x, y, z'
'-x+1/2, -y, z+1/2'
'-x, y+1/2, -z+1/2'
'x+1/2, -y+1/2, -z'

loop_
_atom_site_label
_atom_site_type_symbol
_atom_site_fract_x
_atom_site_fract_y
_atom_site_fract_z
_atom_site_U_iso_or_equiv
_atom_site_adp_type
_atom_site_occupancy
_atom_site_site_symmetry_order
_atom_site_calc_flag
_atom_site_refinement_flags_posn
_atom_site_refinement_flags_adp
S1 S 0.68773(9) 0.34284(7) 0.92104(4) 0.0581(3) Uani 1 1 d . .
N1 N 0.9353(3) 0.42286(18) 0.86755(11) 0.0428(6) Uani 1 1 d . .
N2 N 0.6713(4) 0.6578(3) 1.10351(16) 0.0714(9) Uani 1 1 d . .
O1 O 0.8893(3) 0.24520(19) 0.99257(11) 0.0632(6) Uani 1 1 d . .
O2 O 0.6939(3) 0.47249(18) 0.83098(11) 0.0597(6) Uani 1 1 d . .
O3 O 1.3176(4) 0.5443(3) 1.02506(14) 0.0970(11) Uani 1 1 d . .
O4 O 0.6233(4) 0.7339(2) 1.08018(15) 0.0999(11) Uani 1 1 d . .
O5 O 0.6321(5) 0.6273(2) 1.15511(15) 0.1021(11) Uani 1 1 d . .
C1 C 0.8726(4) 0.3043(2) 0.95047(14) 0.0476(7) Uani 1 1 d . .
C2 C 1.0030(3) 0.3570(2) 0.91413(14) 0.0450(7) Uani 1 1 d . .
C3 C 0.7894(4) 0.4208(2) 0.86723(14) 0.0439(7) Uani 1 1 d . .
C4 C 0.7681(5) 0.5394(3) 0.78513(18) 0.0787(13) Uani 1 1 d . .
H4A H 0.7578 0.5120 0.7432 0.094 Uiso 1 1 calc R U
H4B H 0.8781 0.5459 0.7946 0.094 Uiso 1 1 calc R U
C5 C 0.6925(3) 0.63831(18) 0.78808(12) 0.0553(8) Uani 1 1 d G .
C6 C 0.7350(4) 0.7052(3) 0.83491(12) 0.0896(14) Uani 1 1 d G .
H6 H 0.8103 0.6876 0.8643 0.108 Uiso 1 1 calc R U
C7 C 0.6649(5) 0.7984(2) 0.83787(18) 0.126(2) Uani 1 1 d G .
H7 H 0.6934 0.8432 0.8692 0.152 Uiso 1 1 calc R U
C8 C 0.5524(5) 0.82478(19) 0.7940(2) 0.134(3) Uani 1 1 d G .
H8 H 0.5055 0.8872 0.7960 0.161 Uiso 1 1 calc R U
C9 C 0.5099(4) 0.7579(3) 0.74716(19) 0.1137(19) Uani 1 1 d G .
H9 H 0.4346 0.7755 0.7178 0.136 Uiso 1 1 calc R U
C10 C 0.5799(3) 0.6647(2) 0.74420(12) 0.0787(12) Uani 1 1 d G .
H10 H 0.5515 0.6199 0.7129 0.094 Uiso 1 1 calc R U
C11 C 1.1016(4) 0.4188(2) 0.96212(14) 0.0468(7) Uani 1 1 d . .
H11 H 1.1505 0.3717 0.9912 0.056 Uiso 1 1 calc R U
C12 C 1.2319(4) 0.4753(3) 0.92848(16) 0.0565(8) Uani 1 1 d . .
H12A H 1.2996 0.4270 0.9084 0.068 Uiso 1 1 calc R U
H12B H 1.1857 0.5155 0.8955 0.068 Uiso 1 1 calc R U
C13 C 1.3300(4) 0.5419(3) 0.96918(18) 0.0588(9) Uani 1 1 d . .
C14 C 1.4461(5) 0.6041(3) 0.9356(2) 0.0826(12) Uani 1 1 d . .
H14A H 1.5006 0.6451 0.9653 0.124 Uiso 1 1 calc R U
H14B H 1.3938 0.6457 0.9056 0.124 Uiso 1 1 calc R U
H14C H 1.5190 0.5618 0.9142 0.124 Uiso 1 1 calc R U
C15 C 0.9946(4) 0.4858(2) 1.00042(13) 0.0445(7) Uani 1 1 d . .
C16 C 0.9392(4) 0.4537(3) 1.05860(15) 0.0560(9) Uani 1 1 d . .
H15 H 0.9750 0.3938 1.0752 0.067 Uiso 1 1 calc R U
C17 C 0.8330(4) 0.5090(3) 1.09182(14) 0.0596(9) Uani 1 1 d . .
H16 H 0.7948 0.4861 1.1301 0.072 Uiso 1 1 calc R U
C18 C 0.7841(4) 0.5980(3) 1.06787(15) 0.0542(8) Uani 1 1 d . .
C19 C 0.8392(4) 0.6339(2) 1.01113(14) 0.0529(8) Uani 1 1 d . .
H18 H 0.8067 0.6954 0.9958 0.063 Uiso 1 1 calc R U
C20 C 0.9431(4) 0.5765(2) 0.97802(15) 0.0483(8) Uani 1 1 d . .
H19 H 0.9797 0.5993 0.9395 0.058 Uiso 1 1 calc R U
C21 C 1.1025(4) 0.2757(2) 0.88140(16) 0.0532(8) Uani 1 1 d . .
H21A H 1.1793 0.3077 0.8548 0.064 Uiso 1 1 calc R U
H21B H 1.1577 0.2378 0.9132 0.064 Uiso 1 1 calc R U
C22 C 1.0062(4) 0.2049(2) 0.84182(15) 0.0500(8) Uani 1 1 d . .
C23 C 0.9630(4) 0.2290(3) 0.78113(16) 0.0584(9) Uani 1 1 d . .
H23 H 0.9949 0.2893 0.7639 0.070 Uiso 1 1 calc R U
C24 C 0.8732(5) 0.1647(3) 0.74577(19) 0.0725(10) Uani 1 1 d . .
H24 H 0.8440 0.1821 0.7051 0.087 Uiso 1 1 calc R U
C25 C 0.8273(5) 0.0754(3) 0.7706(2) 0.0788(12) Uani 1 1 d . .
H25 H 0.7680 0.0315 0.7467 0.095 Uiso 1 1 calc R U
C26 C 0.8691(5) 0.0511(3) 0.8306(2) 0.0784(12) Uani 1 1 d . .
H26 H 0.8363 -0.0091 0.8478 0.094 Uiso 1 1 calc R U
C27 C 0.9587(5) 0.1143(3) 0.86596(18) 0.0655(10) Uani 1 1 d . .
H27 H 0.9878 0.0961 0.9065 0.079 Uiso 1 1 calc R U

loop_
_atom_site_aniso_label
_atom_site_aniso_U_11
_atom_site_aniso_U_22
_atom_site_aniso_U_33
_atom_site_aniso_U_23
_atom_site_aniso_U_13
_atom_site_aniso_U_12
S1 0.0446(4) 0.0623(6) 0.0674(5) 0.0119(4) 0.0078(4) -0.0051(4)
N1 0.0450(14) 0.0409(14) 0.0425(13) -0.0002(11) 0.0025(11) 0.0007(11)
N2 0.084(2) 0.062(2) 0.068(2) -0.0130(17) 0.0109(17) 0.007(2)
O1 0.0740(16) 0.0574(14) 0.0582(14) 0.0159(12) 0.0052(12) -0.0055(12)
O2 0.0511(12) 0.0665(15) 0.0614(13) 0.0134(12) -0.0020(11) 0.0111(11)
O3 0.100(2) 0.127(3) 0.0639(17) 0.0006(17) -0.0220(17) -0.035(2)
O4 0.120(3) 0.085(2) 0.094(2) 0.0018(19) 0.0189(19) 0.043(2)
O5 0.137(3) 0.088(2) 0.081(2) -0.0108(17) 0.046(2) 0.015(2)
C1 0.0573(19) 0.0401(17) 0.0455(17) -0.0011(14) 0.0041(14) 0.0001(14)
C2 0.0455(15) 0.0454(18) 0.0441(16) 0.0029(14) 0.0025(13) 0.0036(14)
C3 0.0461(18) 0.0412(17) 0.0444(16) -0.0019(13) 0.0022(13) -0.0022(13)
C4 0.080(3) 0.093(3) 0.063(2) 0.031(2) 0.0224(19) 0.031(2)
C5 0.0481(17) 0.066(2) 0.0517(18) 0.0123(16) 0.0067(15) 0.0001(17)
C6 0.092(3) 0.105(4) 0.072(3) 0.004(3) -0.004(2) -0.026(3)
C7 0.171(7) 0.072(4) 0.135(5) -0.021(4) 0.053(5) -0.050(4)
C8 0.153(6) 0.067(4) 0.181(7) 0.019(4) 0.069(5) 0.017(4)
C9 0.087(3) 0.110(5) 0.145(5) 0.044(4) -0.001(3) 0.034(3)
C10 0.070(2) 0.090(3) 0.075(3) 0.009(2) -0.008(2) 0.014(2)
C11 0.0490(17) 0.0465(18) 0.0449(16) 0.0012(14) -0.0029(13) 0.0007(15)
C12 0.0459(17) 0.067(2) 0.0569(19) -0.0036(17) 0.0005(15) -0.0028(16)
C13 0.0454(18) 0.061(2) 0.070(2) -0.0058(18) -0.0069(16) 0.0008(17)
C14 0.060(2) 0.084(3) 0.104(3) -0.015(3) 0.009(2) -0.018(2)
C15 0.0475(16) 0.0441(18) 0.0417(16) 0.0020(14) -0.0067(13) -0.0031(14)
C16 0.077(2) 0.0473(19) 0.0440(17) 0.0054(15) -0.0014(16) 0.0070(17)
C17 0.082(2) 0.058(2) 0.0398(16) 0.0011(15) 0.0097(17) -0.0008(19)
C18 0.060(2) 0.053(2) 0.0499(18) -0.0093(16) 0.0015(15) 0.0016(16)
C19 0.064(2) 0.0445(18) 0.0503(18) 0.0015(14) -0.0068(15) 0.0020(16)
C20 0.0551(18) 0.0468(19) 0.0431(16) 0.0032(14) -0.0022(14) -0.0060(15)
C21 0.0493(18) 0.052(2) 0.0583(19) 0.0002(16) 0.0047(15) 0.0043(16)
C22 0.0496(17) 0.0447(18) 0.0557(19) -0.0046(15) 0.0080(15) 0.0094(14)
C23 0.074(2) 0.050(2) 0.0517(18) -0.0006(16) 0.0107(16) 0.0066(17)
C24 0.088(3) 0.068(3) 0.062(2) -0.008(2) -0.008(2) 0.008(2)
C25 0.077(3) 0.075(3) 0.084(3) -0.023(2) -0.006(2) -0.006(2)
C26 0.088(3) 0.057(2) 0.091(3) -0.002(2) 0.009(2) -0.012(2)
C27 0.080(3) 0.053(2) 0.063(2) 0.0049(18) 0.0036(19) 0.0023(19)

loop_
_atom_type_symbol
_atom_type_description
_atom_type_scat_dispersion_real
_atom_type_scat_dispersion_imag
_atom_type_scat_source
C C 0.0033 0.0016 'International Tables Vol C Tables 4.2.6.8 and 6.1.1.4'
H H 0.0000 0.0000 'International Tables Vol C Tables 4.2.6.8 and 6.1.1.4'
N N 0.0061 0.0033 'International Tables Vol C Tables 4.2.6.8 and 6.1.1.4'
O O 0.0106 0.0060 'International Tables Vol C Tables 4.2.6.8 and 6.1.1.4'
S S 0.1246 0.1234 'International Tables Vol C Tables 4.2.6.8 and 6.1.1.4'

loop_
_geom_angle_atom_site_label_1
_geom_angle_atom_site_label_2
_geom_angle_atom_site_label_3
_geom_angle
C3 S1 C1 87.69(15)
C3 N1 C2 113.1(3)
O4 N2 O5 124.0(3)
O4 N2 C18 118.4(3)
O5 N2 C18 117.6(3)
C3 O2 C4 116.0(3)
O1 C1 C2 126.3(3)
O1 C1 S1 123.9(3)
C2 C1 S1 109.8(2)
N1 C2 C1 109.4(2)
N1 C2 C21 110.1(2)
C1 C2 C21 107.7(3)
N1 C2 C11 109.9(2)
C1 C2 C11 108.1(2)
C21 C2 C11 111.6(2)
N1 C3 O2 127.7(3)
N1 C3 S1 120.0(2)
O2 C3 S1 112.3(2)
O2 C4 C5 109.2(3)
O2 C4 H4A 109.8
C5 C4 H4A 109.8
O2 C4 H4B 109.8
C5 C4 H4B 109.8
H4A C4 H4B 108.3
C6 C5 C10 120.0
C6 C5 C4 119.6(3)
C10 C5 C4 120.4(3)
C5 C6 C7 120.0
C5 C6 H6 120.0
C7 C6 H6 120.0
C8 C7 C6 120.0
C8 C7 H7 120.0
C6 C7 H7 120.0
C7 C8 C9 120.0
C7 C8 H8 120.0
C9 C8 H8 120.0
C10 C9 C8 120.0
C10 C9 H9 120.0
C8 C9 H9 120.0
C9 C10 C5 120.0
C9 C10 H10 120.0
C5 C10 H10 120.0
C15 C11 C12 113.6(3)
C15 C11 C2 109.6(2)
C12 C11 C2 110.7(2)
C15 C11 H11 107.6
C12 C11 H11 107.6
C2 C11 H11 107.6
C13 C12 C11 115.8(3)
C13 C12 H12A 108.3
C11 C12 H12A 108.3
C13 C12 H12B 108.3
C11 C12 H12B 108.3
H12A C12 H12B 107.4
O3 C13 C14 121.6(4)
O3 C13 C12 122.7(4)
C14 C13 C12 115.7(3)
C13 C14 H14A 109.5
C13 C14 H14B 109.5
H14A C14 H14B 109.5
C13 C14 H14C 109.5
H14A C14 H14C 109.5
H14B C14 H14C 109.5
C20 C15 C16 118.0(3)
C20 C15 C11 122.0(3)
C16 C15 C11 120.0(3)
C17 C16 C15 121.2(3)
C17 C16 H15 119.4
C15 C16 H15 119.4
C18 C17 C16 119.0(3)
C18 C17 H16 120.5
C16 C17 H16 120.5
C17 C18 C19 121.7(3)
C17 C18 N2 119.2(3)
C19 C18 N2 119.0(3)
C20 C19 C18 118.3(3)
C20 C19 H18 120.9
C18 C19 H18 120.9
C19 C20 C15 121.8(3)
C19 C20 H19 119.1
C15 C20 H19 119.1
C22 C21 C2 112.9(3)
C22 C21 H21A 109.0
C2 C21 H21A 109.0
C22 C21 H21B 109.0
C2 C21 H21B 109.0
H21A C21 H21B 107.8
C27 C22 C23 118.3(3)
C27 C22 C21 120.4(3)
C23 C22 C21 121.3(3)
C24 C23 C22 120.9(4)
C24 C23 H23 119.6
C22 C23 H23 119.6
C25 C24 C23 119.9(4)
C25 C24 H24 120.0
C23 C24 H24 120.0
C26 C25 C24 119.6(4)
C26 C25 H25 120.2
C24 C25 H25 120.2
C25 C26 C27 120.8(4)
C25 C26 H26 119.6
C27 C26 H26 119.6
C26 C27 C22 120.5(4)
C26 C27 H27 119.8
C22 C27 H27 119.8

loop_
_geom_bond_atom_site_label_1
_geom_bond_atom_site_label_2
_geom_bond_distance
S1 C3 1.780(3)
S1 C1 1.784(3)
N1 C3 1.254(4)
N1 C2 1.450(4)
N2 O4 1.208(4)
N2 O5 1.219(4)
N2 C18 1.469(4)
O1 C1 1.205(4)
O2 C3 1.322(4)
O2 C4 1.472(4)
O3 C13 1.194(4)
C1 C2 1.534(4)
C2 C21 1.551(4)
C2 C11 1.565(4)
C4 C5 1.479(4)
C4 H4A 0.9700
C4 H4B 0.9700
C5 C6 1.3900
C5 C10 1.3900
C6 C7 1.3900
C6 H6 0.9300
C7 C8 1.3900
C7 H7 0.9300
C8 C9 1.3900
C8 H8 0.9300
C9 C10 1.3900
C9 H9 0.9300
C10 H10 0.9300
C11 C15 1.522(4)
C11 C12 1.530(5)
C11 H11 0.9800
C12 C13 1.503(5)
C12 H12A 0.9700
C12 H12B 0.9700
C13 C14 1.484(5)
C14 H14A 0.9600
C14 H14B 0.9600
C14 H14C 0.9600
C15 C20 1.381(4)
C15 C16 1.394(4)
C16 C17 1.372(5)
C16 H15 0.9300
C17 C18 1.365(5)
C17 H16 0.9300
C18 C19 1.384(5)
C19 C20 1.374(4)
C19 H18 0.9300
C20 H19 0.9300
C21 C22 1.515(5)
C21 H21A 0.9700
C21 H21B 0.9700
C22 C27 1.381(5)
C22 C23 1.382(5)
C23 C24 1.380(5)
C23 H23 0.9300
C24 C25 1.368(6)
C24 H24 0.9300
C25 C26 1.367(6)
C25 H25 0.9300
C26 C27 1.370(6)
C26 H26 0.9300
C27 H27 0.9300

loop_
_geom_hbond_atom_site_label_D
_geom_hbond_atom_site_label_H
_geom_hbond_atom_site_label_A
_geom_hbond_distance_DH
_geom_hbond_distance_HA
_geom_hbond_distance_DA
_geom_hbond_angle_DHA
_geom_hbond_site_symmetry_A
C14 H14C O2 0.96 2.61 3.551(5) 165.3 1_655
C11 H11 O1 0.98 2.61 3.447(4) 144.1 4_557
C11 H11 O1 0.98 2.61 3.447(4) 144.1 4_557
C11 H11 O1 0.98 2.61 3.447(4) 144.1 4_557
C11 H11 O1 0.98 2.61 3.447(4) 144.1 4_557
C14 H14C O2 0.96 2.61 3.551(5) 165.3 1_655

loop_
_geom_torsion_atom_site_label_1
_geom_torsion_atom_site_label_2
_geom_torsion_atom_site_label_3
_geom_torsion_atom_site_label_4
_geom_torsion
C3 S1 C1 O1 179.8(3)
C3 S1 C1 C2 -0.4(2)
C3 N1 C2 C1 -0.7(4)
C3 N1 C2 C21 117.5(3)
C3 N1 C2 C11 -119.3(3)
O1 C1 C2 N1 -179.5(3)
S1 C1 C2 N1 0.7(3)
O1 C1 C2 C21 60.8(4)
S1 C1 C2 C21 -119.0(2)
O1 C1 C2 C11 -59.9(4)
S1 C1 C2 C11 120.3(2)
C2 N1 C3 O2 179.4(3)
C2 N1 C3 S1 0.4(4)
C4 O2 C3 N1 0.7(5)
C4 O2 C3 S1 179.8(2)
C1 S1 C3 N1 0.0(3)
C1 S1 C3 O2 -179.1(2)
C3 O2 C4 C5 -132.5(3)
O2 C4 C5 C6 80.9(3)
O2 C4 C5 C10 -99.4(3)
C10 C5 C6 C7 0.0
C4 C5 C6 C7 179.7(3)
C5 C6 C7 C8 0.0
C6 C7 C8 C9 0.0
C7 C8 C9 C10 0.0
C8 C9 C10 C5 0.0
C6 C5 C10 C9 0.0
C4 C5 C10 C9 -179.7(3)
N1 C2 C11 C15 66.7(3)
C1 C2 C11 C15 -52.7(3)
C21 C2 C11 C15 -170.9(2)
N1 C2 C11 C12 -59.4(3)
C1 C2 C11 C12 -178.8(3)
C21 C2 C11 C12 63.0(3)
C15 C11 C12 C13 53.1(4)
C2 C11 C12 C13 176.9(3)
C11 C12 C13 O3 6.7(5)
C11 C12 C13 C14 -174.2(3)
C12 C11 C15 C20 42.2(4)
C2 C11 C15 C20 -82.2(4)
C12 C11 C15 C16 -141.1(3)
C2 C11 C15 C16 94.5(3)
C20 C15 C16 C17 2.0(5)
C11 C15 C16 C17 -174.8(3)
C15 C16 C17 C18 -1.6(5)
C16 C17 C18 C19 -0.2(5)
C16 C17 C18 N2 -179.5(3)
O4 N2 C18 C17 -176.3(4)
O5 N2 C18 C17 3.8(5)
O4 N2 C18 C19 4.3(5)
O5 N2 C18 C19 -175.5(4)
C17 C18 C19 C20 1.5(5)
N2 C18 C19 C20 -179.2(3)
C18 C19 C20 C15 -1.0(5)
C16 C15 C20 C19 -0.7(5)
C11 C15 C20 C19 176.0(3)
N1 C2 C21 C22 -66.1(3)
C1 C2 C21 C22 53.1(3)
C11 C2 C21 C22 171.6(3)
C2 C21 C22 C27 -96.7(4)
C2 C21 C22 C23 83.1(4)
C27 C22 C23 C24 0.8(5)
C21 C22 C23 C24 -179.0(3)
C22 C23 C24 C25 -0.7(6)
C23 C24 C25 C26 0.9(6)
C24 C25 C26 C27 -1.1(7)
C25 C26 C27 C22 1.2(6)
C23 C22 C27 C26 -1.0(5)
C21 C22 C27 C26 178.7(3)
